data_7042284
loop_
_publ_author_name
'Yu, Fei'
'Cao, Zi-Heng'
'Ge, Jing-Yuan'
'Sun, Yi-Chen'
'Ouyang, Zhong-Wen'
'Zuo, Jing-Lin'
'Wang, Zhenxing'
'Kurmoo, Mohamedally'

_publ_section_title
;
 Magnetostructural relationship for \m2-phenoxido bridged ferric dimers.
;
_journal_issue 13
_journal_name_full 'Dalton transactions (Cambridge, England : 2003)'
_journal_page_first 4317
_journal_page_last 4324
_journal_paper_doi 10.1039/c7dt00110j
_journal_volume 46
_journal_year 2017
_chemical_formula_sum 'C48 H42 Fe2 N4 O12'
_chemical_formula_weight 978.55
_space_group_crystal_system triclinic
_space_group_IT_number 2
_space_group_name_Hall '-P 1'
_space_group_name_H-M_alt 'P -1'
_symmetry_space_group_name_Hall '-P 1'
_symmetry_space_group_name_H-M 'P -1'
_atom_sites_solution_hydrogens mixed
_audit_creation_method SHELXL-2014/7
_audit_update_record
;
2016-06-27 deposited with the CCDC.
2017-02-27 downloaded from the CCDC.
;
_cell_angle_alpha 91.355(4)
_cell_angle_beta 101.072(4)
_cell_angle_gamma 91.550(4)
_cell_formula_units_Z 2
_cell_length_a 12.288(2)
_cell_length_b 12.787(2)
_cell_length_c 13.526(3)
_cell_measurement_reflns_used 2045
_cell_measurement_temperature 150(2)
_cell_measurement_theta_max 25.26
_cell_measurement_theta_min 2.36
_cell_volume 2084.1(7)
_computing_cell_refinement 'Bruker SAINT'
_computing_data_collection 'Bruker APEX2'
_computing_data_reduction 'Bruker SAINT'
_computing_molecular_graphics 'Bruker SHELXTL'
_computing_publication_material 'Bruker SHELXTL'
_computing_structure_refinement 'SHELXL-2014/7 (Sheldrick, 2014)'
_computing_structure_solution 'SHELXS-97 (Sheldrick 2008)'
_diffrn_ambient_temperature 150(2)
_diffrn_measured_fraction_theta_full 0.994
_diffrn_measured_fraction_theta_max 0.994
_diffrn_measurement_device_type 'Bruker APEX-II CCD'
_diffrn_measurement_method '\f and \w scans'
_diffrn_radiation_type MoK\a
_diffrn_radiation_wavelength 0.71073
_diffrn_reflns_av_R_equivalents 0.0427
_diffrn_reflns_av_unetI/netI 0.0809
_diffrn_reflns_Laue_measured_fraction_full 0.994
_diffrn_reflns_Laue_measured_fraction_max 0.994
_diffrn_reflns_limit_h_max 12
_diffrn_reflns_limit_h_min -14
_diffrn_reflns_limit_k_max 15
_diffrn_reflns_limit_k_min -14
_diffrn_reflns_limit_l_max 16
_diffrn_reflns_limit_l_min -15
_diffrn_reflns_number 11773
_diffrn_reflns_point_group_measured_fraction_full 0.994
_diffrn_reflns_point_group_measured_fraction_max 0.994
_diffrn_reflns_theta_full 24.999
_diffrn_reflns_theta_max 24.999
_diffrn_reflns_theta_min 1.535
_exptl_absorpt_coefficient_mu 0.770
_exptl_absorpt_correction_T_max 0.891
_exptl_absorpt_correction_T_min 0.857
_exptl_absorpt_correction_type multi-scan
_exptl_absorpt_process_details SADABS
_exptl_crystal_colour black
_exptl_crystal_density_diffrn 1.559
_exptl_crystal_description block
_exptl_crystal_F_000 1012
_exptl_crystal_size_max 0.200
_exptl_crystal_size_mid 0.200
_exptl_crystal_size_min 0.150
_refine_diff_density_max 0.660
_refine_diff_density_min -0.461
_refine_diff_density_rms 0.090
_refine_ls_extinction_method none
_refine_ls_goodness_of_fit_ref 1.020
_refine_ls_hydrogen_treatment constr
_refine_ls_matrix_type full
_refine_ls_number_parameters 619
_refine_ls_number_reflns 7295
_refine_ls_number_restraints 21
_refine_ls_restrained_S_all 1.020
_refine_ls_R_factor_all 0.0793
_refine_ls_R_factor_gt 0.0525
_refine_ls_shift/su_max 0.000
_refine_ls_shift/su_mean 0.000
_refine_ls_structure_factor_coef Fsqd
_refine_ls_weighting_details 'w=1/[\s^2^(Fo^2^)+(0.0641P)^2^+0.6003P] where P=(Fo^2^+2Fc^2^)/3'
_refine_ls_weighting_scheme calc
_refine_ls_wR_factor_gt 0.1235
_refine_ls_wR_factor_ref 0.1413
_reflns_Friedel_coverage 0.000
_reflns_number_gt 5181
_reflns_number_total 7295
_reflns_threshold_expression 'I > 2\s(I)'
_cod_data_source_file c7dt00110j2.cif
_cod_data_source_block 1
_cod_depositor_comments 'Adding full bibliography for 7042284--7042286.cif.'
_cod_database_code 7042284
_shelx_shelxl_version_number 2014/7
_shelx_space_group_comment
;
The symmetry employed for this shelxl refinement is uniquely defined
by the following loop, which should always be used as a source of
symmetry information in preference to the above space-group names.
They are only intended as comments.
;
_shelx_estimated_absorpt_t_min 0.861
_shelx_estimated_absorpt_t_max 0.893

loop_
_space_group_symop_operation_xyz
'x, y, z'
'-x, -y, -z'

loop_
_atom_site_label
_atom_site_type_symbol
_atom_site_fract_x
_atom_site_fract_y
_atom_site_fract_z
_atom_site_U_iso_or_equiv
_atom_site_adp_type
_atom_site_occupancy
_atom_site_site_symmetry_order
_atom_site_calc_flag
_atom_site_refinement_flags_posn
_atom_site_refinement_flags_adp
_atom_site_refinement_flags_occupancy
_atom_site_disorder_assembly
_atom_site_disorder_group
Fe1 Fe 0.60580(6) 0.51397(4) 1.08152(4) 0.02528(18) Uani 1 1 d . . . . .
O1 O 0.4483(2) 0.56758(19) 1.05342(19) 0.0244(7) Uani 1 1 d . . . . .
O2 O 0.3152(3) 0.6482(2) 1.1934(2) 0.0294(7) Uani 1 1 d . . . . .
O3 O 0.7580(3) 0.4826(2) 1.0901(2) 0.0315(8) Uani 1 1 d . . . . .
O5 O 0.3675(2) 0.43026(19) 0.78182(19) 0.0262(7) Uani 1 1 d . . . . .
O6 O 0.2278(2) 0.3290(2) 0.6376(2) 0.0284(7) Uani 1 1 d . . . . .
N1 N 0.6322(3) 0.6390(2) 0.9829(2) 0.0228(8) Uani 1 1 d . . . . .
N2 N 0.4594(3) 0.6229(2) 0.8612(2) 0.0237(8) Uani 1 1 d . . . . .
C1 C 0.4310(4) 0.6722(3) 1.0657(3) 0.0222(9) Uani 1 1 d . . . . .
C2 C 0.3702(4) 0.7107(3) 1.1355(3) 0.0249(10) Uani 1 1 d . . . . .
C3 C 0.3582(3) 0.8181(3) 1.1457(3) 0.0245(10) Uani 1 1 d . . . . .
H3 H 0.3178 0.8443 1.1937 0.029 Uiso 1 1 calc R U . . .
C4 C 0.4046(3) 0.8878(3) 1.0866(3) 0.0239(10) Uani 1 1 d . . . . .
H4 H 0.3965 0.9610 1.0950 0.029 Uiso 1 1 calc R U . . .
C5 C 0.4624(3) 0.8505(3) 1.0156(3) 0.0213(9) Uani 1 1 d . . . . .
H5 H 0.4927 0.8976 0.9740 0.026 Uiso 1 1 calc R U . . .
C6 C 0.4756(3) 0.7432(3) 1.0060(3) 0.0213(9) Uani 1 1 d . . . . .
C7 C 0.3687(4) 0.5585(3) 1.2382(3) 0.0403(13) Uani 1 1 d . . . . .
H7A H 0.3419 0.5432 1.3003 0.060 Uiso 1 1 calc R U . . .
H7B H 0.4491 0.5723 1.2542 0.060 Uiso 1 1 calc R U . . .
H7C H 0.3519 0.4982 1.1911 0.060 Uiso 1 1 calc R U . . .
C8 C 0.5363(3) 0.6966(3) 0.9291(3) 0.0216(9) Uani 1 1 d . . . . .
H8 H 0.5628 0.7534 0.8891 0.026 Uiso 1 1 calc R U . . .
C9 C 0.8441(4) 0.5418(3) 1.0801(3) 0.0320(11) Uani 1 1 d . U . . .
C10 C 0.9523(5) 0.5153(3) 1.1291(3) 0.0449(15) Uani 1 1 d . U . . .
C11 C 1.0444(5) 0.5723(3) 1.1154(4) 0.0485(15) Uani 1 1 d . U . . .
H11 H 1.1158 0.5524 1.1487 0.058 Uiso 1 1 calc R U . . .
C12 C 1.0352(4) 0.6591(3) 1.0533(3) 0.0357(12) Uani 1 1 d . . . . .
H12 H 1.0995 0.6976 1.0438 0.043 Uiso 1 1 calc R U . . .
C13 C 0.9310(4) 0.6875(3) 1.0063(3) 0.0293(11) Uani 1 1 d . . . . .
H13 H 0.9240 0.7462 0.9640 0.035 Uiso 1 1 calc R U . . .
C14 C 0.8345(4) 0.6318(3) 1.0193(3) 0.0256(10) Uani 1 1 d . . . . .
C16 C 0.7296(4) 0.6700(3) 0.9713(3) 0.0239(10) Uani 1 1 d . . . . .
H16 H 0.7320 0.7248 0.9255 0.029 Uiso 1 1 calc R U . . .
C17 C 0.3188(3) 0.4850(3) 0.7051(3) 0.0220(9) Uani 1 1 d . . . . .
C18 C 0.2424(3) 0.4337(3) 0.6247(3) 0.0223(9) Uani 1 1 d . . . . .
C19 C 0.1897(4) 0.4887(3) 0.5447(3) 0.0290(10) Uani 1 1 d . . . . .
H19 H 0.1375 0.4535 0.4928 0.035 Uiso 1 1 calc R U . . .
C20 C 0.2119(4) 0.5966(3) 0.5382(3) 0.0310(11) Uani 1 1 d . . . . .
H20 H 0.1740 0.6341 0.4829 0.037 Uiso 1 1 calc R U . . .
C21 C 0.2882(4) 0.6472(3) 0.6119(3) 0.0261(10) Uani 1 1 d . . . . .
H21 H 0.3052 0.7194 0.6062 0.031 Uiso 1 1 calc R U . . .
C22 C 0.3417(3) 0.5933(3) 0.6962(3) 0.0212(9) Uani 1 1 d . . . . .
C23 C 0.1510(4) 0.2715(3) 0.5603(3) 0.0320(11) Uani 1 1 d . . . . .
H23A H 0.1740 0.2796 0.4953 0.048 Uiso 1 1 calc R U . . .
H23B H 0.0765 0.2986 0.5563 0.048 Uiso 1 1 calc R U . . .
H23C H 0.1503 0.1973 0.5765 0.048 Uiso 1 1 calc R U . . .
C24 C 0.4217(3) 0.6526(3) 0.7712(3) 0.0213(9) Uani 1 1 d . . . . .
H24 H 0.4481 0.7183 0.7525 0.026 Uiso 1 1 calc R U . . .
O4 O 0.9862(7) 0.4199(6) 1.1767(6) 0.0247(17) Uani 0.5 1 d . . P A 1
C15 C 1.0380(9) 0.4142(9) 1.2574(10) 0.044(3) Uani 0.5 1 d . . P A 1
H15A H 1.0747 0.3730 1.2531 0.066 Uiso 0.5 1 d R U P A 1
H15B H 1.0069 0.3577 1.2922 0.066 Uiso 0.5 1 d R U P A 1
H15C H 1.0366 0.4805 1.2950 0.066 Uiso 0.5 1 d R U P A 1
O4' O 0.9321(6) 0.4379(5) 1.1983(7) 0.0251(16) Uani 0.5 1 d . . P A 2
C15' C 0.9708(11) 0.4324(9) 1.2761(9) 0.036(3) Uani 0.5 1 d . . P A 2
H15D H 1.0003 0.3623 1.2879 0.054 Uiso 0.5 1 calc R U P A 2
H15E H 0.9159 0.4447 1.3187 0.054 Uiso 0.5 1 calc R U P A 2
H15F H 1.0315 0.4849 1.2929 0.054 Uiso 0.5 1 calc R U P A 2
Fe2 Fe 0.60090(5) 0.02441(4) 0.45104(4) 0.01912(17) Uani 1 1 d . . . . .
O7 O 0.4352(2) 0.04316(19) 0.41923(19) 0.0207(6) Uani 1 1 d . . . . .
O8 O 0.2790(2) 0.0468(2) 0.2491(2) 0.0282(7) Uani 1 1 d . . . . .
O9 O 0.7552(2) 0.0143(2) 0.50455(19) 0.0231(6) Uani 1 1 d . . . . .
O10 O 0.9468(2) -0.0692(2) 0.5727(2) 0.0260(7) Uani 1 1 d . . . . .
O11 O 0.3801(2) -0.06527(19) 0.67975(19) 0.0196(6) Uani 1 1 d . . . . .
O12 O 0.2731(2) -0.16870(18) 0.79949(19) 0.0206(6) Uani 1 1 d . . . . .
N3 N 0.5995(3) 0.1633(2) 0.5417(2) 0.0216(8) Uani 1 1 d . . . . .
N4 N 0.4338(3) 0.1312(2) 0.6070(2) 0.0196(7) Uani 1 1 d . . . . .
C25 C 0.3886(3) 0.1345(3) 0.3901(3) 0.0227(9) Uani 1 1 d . . . . .
C26 C 0.3062(4) 0.1395(3) 0.3035(3) 0.0257(10) Uani 1 1 d . . . . .
C27 C 0.2563(4) 0.2338(3) 0.2788(3) 0.0300(11) Uani 1 1 d . . . . .
H27 H 0.1987 0.2369 0.2211 0.036 Uiso 1 1 calc R U . . .
C28 C 0.2896(4) 0.3238(3) 0.3373(3) 0.0350(12) Uani 1 1 d . . . . .
H28 H 0.2576 0.3887 0.3174 0.042 Uiso 1 1 calc R U . . .
C29 C 0.3698(4) 0.3194(3) 0.4252(3) 0.0302(11) Uani 1 1 d . . . . .
H29 H 0.3916 0.3806 0.4662 0.036 Uiso 1 1 calc R U . . .
C30 C 0.4175(3) 0.2240(3) 0.4519(3) 0.0219(9) Uani 1 1 d . . . . .
C31 C 0.1817(4) 0.0441(3) 0.1712(3) 0.0349(11) Uani 1 1 d . . . . .
H31A H 0.1932 0.0910 0.1177 0.052 Uiso 1 1 calc R U . . .
H31B H 0.1181 0.0668 0.1993 0.052 Uiso 1 1 calc R U . . .
H31C H 0.1671 -0.0275 0.1433 0.052 Uiso 1 1 calc R U . . .
C32 C 0.4917(3) 0.2084(3) 0.5522(3) 0.0206(9) Uani 1 1 d . . . . .
H32 H 0.5050 0.2763 0.5915 0.025 Uiso 1 1 calc R U . . .
C33 C 0.8238(3) 0.0668(3) 0.5784(3) 0.0217(9) Uani 1 1 d . . . . .
C34 C 0.9299(3) 0.0272(3) 0.6138(3) 0.0223(9) Uani 1 1 d . . . . .
C35 C 1.0070(4) 0.0823(3) 0.6843(3) 0.0287(10) Uani 1 1 d . . . . .
H35 H 1.0789 0.0557 0.7056 0.034 Uiso 1 1 calc R U . . .
C36 C 0.9793(4) 0.1783(3) 0.7248(3) 0.0316(11) Uani 1 1 d . . . . .
H36 H 1.0329 0.2166 0.7731 0.038 Uiso 1 1 calc R U . . .
C37 C 0.8761(4) 0.2164(3) 0.6952(3) 0.0286(10) Uani 1 1 d . . . . .
H37 H 0.8574 0.2799 0.7247 0.034 Uiso 1 1 calc R U . . .
C38 C 0.7960(3) 0.1619(3) 0.6202(3) 0.0218(9) Uani 1 1 d . . . . .
C39 C 1.0481(3) -0.1176(3) 0.6147(3) 0.0286(10) Uani 1 1 d . . . . .
H39A H 1.0506 -0.1863 0.5816 0.043 Uiso 1 1 calc R U . . .
H39B H 1.0519 -0.1265 0.6871 0.043 Uiso 1 1 calc R U . . .
H39C H 1.1111 -0.0734 0.6044 0.043 Uiso 1 1 calc R U . . .
C40 C 0.6861(3) 0.2004(3) 0.6024(3) 0.0217(9) Uani 1 1 d . . . . .
H40 H 0.6758 0.2615 0.6404 0.026 Uiso 1 1 calc R U . . .
C41 C 0.3341(3) -0.0089(3) 0.7431(3) 0.0160(8) Uani 1 1 d . . . . .
C42 C 0.2769(3) -0.0612(3) 0.8100(3) 0.0170(8) Uani 1 1 d . . . . .
C43 C 0.2292(3) -0.0062(3) 0.8789(3) 0.0184(9) Uani 1 1 d . . . . .
H43 H 0.1916 -0.0426 0.9235 0.022 Uiso 1 1 calc R U . . .
C44 C 0.2362(3) 0.1041(3) 0.8830(3) 0.0192(9) Uani 1 1 d . . . . .
H44 H 0.2029 0.1419 0.9300 0.023 Uiso 1 1 calc R U . . .
C45 C 0.2906(3) 0.1567(3) 0.8198(3) 0.0184(9) Uani 1 1 d . . . . .
H45 H 0.2953 0.2310 0.8237 0.022 Uiso 1 1 calc R U . . .
C46 C 0.3402(3) 0.1025(3) 0.7485(3) 0.0171(8) Uani 1 1 d . . . . .
C47 C 0.2095(3) -0.2250(3) 0.8605(3) 0.0221(9) Uani 1 1 d . . . . .
H47A H 0.1321 -0.2040 0.8447 0.033 Uiso 1 1 calc R U . . .
H47B H 0.2400 -0.2092 0.9319 0.033 Uiso 1 1 calc R U . . .
H47C H 0.2129 -0.3003 0.8468 0.033 Uiso 1 1 calc R U . . .
C48 C 0.3997(3) 0.1646(3) 0.6868(3) 0.0183(9) Uani 1 1 d . . . . .
H48 H 0.4152 0.2361 0.7065 0.022 Uiso 1 1 calc R U . . .

loop_
_atom_site_aniso_label
_atom_site_aniso_U_11
_atom_site_aniso_U_22
_atom_site_aniso_U_33
_atom_site_aniso_U_23
_atom_site_aniso_U_13
_atom_site_aniso_U_12
Fe1 0.0516(4) 0.0100(3) 0.0130(3) -0.0017(2) 0.0051(3) -0.0109(3)
O1 0.0510(19) 0.0096(13) 0.0127(14) -0.0024(11) 0.0078(13) -0.0095(13)
O2 0.053(2) 0.0201(15) 0.0184(15) 0.0010(12) 0.0166(14) -0.0114(14)
O3 0.057(2) 0.0118(14) 0.0236(16) -0.0004(12) 0.0051(14) -0.0123(14)
O5 0.052(2) 0.0106(13) 0.0131(14) -0.0007(11) 0.0000(13) -0.0065(13)
O6 0.0471(19) 0.0123(14) 0.0212(15) -0.0029(12) -0.0028(14) -0.0091(13)
N1 0.045(2) 0.0101(16) 0.0116(17) -0.0021(13) 0.0038(15) -0.0082(15)
N2 0.045(2) 0.0122(16) 0.0140(18) -0.0007(14) 0.0072(16) -0.0078(15)
C1 0.040(3) 0.012(2) 0.012(2) -0.0039(16) 0.0023(18) -0.0099(18)
C2 0.038(3) 0.018(2) 0.018(2) -0.0022(17) 0.0050(19) -0.0127(19)
C3 0.035(3) 0.021(2) 0.017(2) -0.0047(17) 0.0055(18) -0.0030(19)
C4 0.030(2) 0.015(2) 0.024(2) -0.0005(17) -0.0007(19) -0.0068(18)
C5 0.037(3) 0.0095(19) 0.017(2) 0.0020(16) 0.0031(18) -0.0050(17)
C6 0.034(2) 0.016(2) 0.012(2) -0.0043(16) 0.0031(17) -0.0076(18)
C7 0.079(4) 0.024(2) 0.021(2) 0.0011(19) 0.021(2) -0.016(2)
C8 0.045(3) 0.0083(18) 0.0106(19) -0.0012(15) 0.0047(18) -0.0093(18)
C9 0.063(3) 0.013(2) 0.016(2) -0.0043(17) -0.002(2) -0.010(2)
C10 0.074(4) 0.018(2) 0.028(3) 0.0026(19) -0.026(3) -0.017(2)
C11 0.065(3) 0.023(2) 0.040(3) -0.001(2) -0.029(3) -0.011(2)
C12 0.050(3) 0.019(2) 0.031(3) -0.0040(19) -0.009(2) -0.013(2)
C13 0.046(3) 0.015(2) 0.024(2) -0.0015(18) 0.000(2) -0.006(2)
C14 0.045(3) 0.012(2) 0.017(2) -0.0047(16) 0.0010(19) -0.0041(19)
C16 0.048(3) 0.0102(19) 0.015(2) -0.0053(16) 0.0102(19) -0.0080(19)
C17 0.037(3) 0.014(2) 0.016(2) -0.0003(16) 0.0087(18) -0.0029(18)
C18 0.034(2) 0.016(2) 0.019(2) -0.0011(17) 0.0086(18) -0.0016(18)
C19 0.035(3) 0.022(2) 0.026(2) -0.0042(19) -0.001(2) -0.0022(19)
C20 0.043(3) 0.020(2) 0.026(2) 0.0065(19) -0.002(2) 0.001(2)
C21 0.038(3) 0.016(2) 0.025(2) 0.0040(18) 0.008(2) -0.0036(19)
C22 0.036(3) 0.0141(19) 0.015(2) -0.0005(16) 0.0098(18) -0.0029(18)
C23 0.041(3) 0.025(2) 0.025(2) -0.0073(19) -0.002(2) -0.017(2)
C24 0.040(3) 0.0068(18) 0.019(2) -0.0003(16) 0.0111(19) -0.0028(17)
O4 0.031(5) 0.022(4) 0.020(4) 0.003(3) 0.001(4) 0.000(3)
C15 0.047(8) 0.025(5) 0.048(8) 0.005(5) -0.020(7) 0.000(5)
O4' 0.026(5) 0.020(4) 0.024(5) 0.006(3) -0.009(4) 0.002(3)
C15' 0.048(8) 0.035(6) 0.025(7) -0.003(5) 0.006(6) -0.001(6)
Fe2 0.0250(3) 0.0165(3) 0.0167(3) -0.0085(2) 0.0089(2) -0.0099(2)
O7 0.0308(16) 0.0140(14) 0.0181(14) -0.0065(11) 0.0090(12) -0.0064(12)
O8 0.0397(18) 0.0217(15) 0.0208(15) -0.0053(12) 0.0011(13) -0.0040(13)
O9 0.0280(16) 0.0226(15) 0.0176(14) -0.0096(12) 0.0042(12) -0.0097(12)
O10 0.0315(17) 0.0196(15) 0.0238(16) -0.0067(12) -0.0004(13) -0.0075(13)
O11 0.0258(16) 0.0172(14) 0.0180(14) -0.0060(11) 0.0113(12) -0.0024(12)
O12 0.0325(17) 0.0084(13) 0.0221(15) -0.0002(11) 0.0087(12) -0.0019(11)
N3 0.031(2) 0.0156(17) 0.0194(18) -0.0042(14) 0.0092(15) -0.0128(15)
N4 0.0247(19) 0.0174(17) 0.0182(18) -0.0040(14) 0.0098(14) -0.0090(14)
C25 0.036(3) 0.020(2) 0.015(2) -0.0022(17) 0.0135(18) -0.0021(19)
C26 0.040(3) 0.021(2) 0.018(2) -0.0032(17) 0.0128(19) -0.0098(19)
C27 0.046(3) 0.024(2) 0.020(2) 0.0015(18) 0.010(2) -0.005(2)
C28 0.060(3) 0.018(2) 0.029(3) 0.0027(19) 0.015(2) -0.006(2)
C29 0.051(3) 0.019(2) 0.024(2) -0.0037(18) 0.017(2) -0.013(2)
C30 0.032(2) 0.019(2) 0.019(2) -0.0049(17) 0.0171(18) -0.0080(18)
C31 0.049(3) 0.028(2) 0.024(2) -0.0015(19) -0.001(2) -0.005(2)
C32 0.032(2) 0.0132(19) 0.019(2) -0.0062(16) 0.0137(18) -0.0081(17)
C33 0.031(2) 0.019(2) 0.014(2) -0.0047(17) 0.0040(18) -0.0104(18)
C34 0.034(3) 0.019(2) 0.013(2) -0.0025(16) 0.0048(18) -0.0114(18)
C35 0.037(3) 0.025(2) 0.020(2) 0.0004(18) -0.0047(19) -0.005(2)
C36 0.043(3) 0.028(2) 0.018(2) -0.0072(19) -0.008(2) -0.008(2)
C37 0.046(3) 0.020(2) 0.018(2) -0.0072(18) 0.005(2) -0.010(2)
C38 0.033(3) 0.017(2) 0.014(2) -0.0034(16) 0.0041(17) -0.0089(18)
C39 0.033(3) 0.020(2) 0.030(2) -0.0038(19) -0.001(2) -0.0022(19)
C40 0.038(3) 0.016(2) 0.012(2) -0.0047(16) 0.0102(18) -0.0130(18)
C41 0.014(2) 0.019(2) 0.0132(19) -0.0060(16) 0.0014(15) -0.0036(16)
C42 0.017(2) 0.016(2) 0.017(2) -0.0003(16) 0.0014(16) -0.0001(16)
C43 0.020(2) 0.020(2) 0.014(2) -0.0007(16) 0.0013(16) -0.0021(17)
C44 0.024(2) 0.019(2) 0.015(2) -0.0060(16) 0.0063(17) 0.0017(17)
C45 0.024(2) 0.0142(19) 0.016(2) -0.0063(16) 0.0050(17) -0.0055(17)
C46 0.019(2) 0.022(2) 0.0089(19) -0.0040(16) 0.0029(15) -0.0058(17)
C47 0.028(2) 0.014(2) 0.024(2) 0.0015(17) 0.0057(18) -0.0036(17)
C48 0.026(2) 0.0142(19) 0.014(2) -0.0053(16) 0.0051(17) -0.0079(17)

loop_
_atom_type_symbol
_atom_type_description
_atom_type_scat_dispersion_real
_atom_type_scat_dispersion_imag
_atom_type_scat_source
C C 0.0033 0.0016 'International Tables Vol C Tables 4.2.6.8 and 6.1.1.4'
H H 0.0000 0.0000 'International Tables Vol C Tables 4.2.6.8 and 6.1.1.4'
N N 0.0061 0.0033 'International Tables Vol C Tables 4.2.6.8 and 6.1.1.4'
O O 0.0106 0.0060 'International Tables Vol C Tables 4.2.6.8 and 6.1.1.4'
Fe Fe 0.3463 0.8444 'International Tables Vol C Tables 4.2.6.8 and 6.1.1.4'

loop_
_geom_angle_atom_site_label_1
_geom_angle_atom_site_label_2
_geom_angle_atom_site_label_3
_geom_angle
_geom_angle_site_symmetry_1
_geom_angle_site_symmetry_3
O3 Fe1 O5 92.26(12) . 2_667
O3 Fe1 O1 169.33(11) . .
O5 Fe1 O1 91.90(12) 2_667 .
O3 Fe1 O1 94.89(12) . 2_667
O5 Fe1 O1 167.10(12) 2_667 2_667
O1 Fe1 O1 82.97(12) . 2_667
O3 Fe1 N2 102.47(13) . 2_667
O5 Fe1 N2 86.48(11) 2_667 2_667
O1 Fe1 N2 87.59(12) . 2_667
O1 Fe1 N2 81.51(11) 2_667 2_667
O3 Fe1 N1 87.39(13) . .
O5 Fe1 N1 108.41(11) 2_667 .
O1 Fe1 N1 81.97(12) . .
O1 Fe1 N1 82.67(11) 2_667 .
N2 Fe1 N1 161.99(12) 2_667 .
C1 O1 Fe1 119.9(2) . .
C1 O1 Fe1 122.7(2) . 2_667
Fe1 O1 Fe1 97.03(12) . 2_667
C2 O2 C7 118.9(4) . .
C9 O3 Fe1 131.3(3) . .
C17 O5 Fe1 121.9(2) . 2_667
C18 O6 C23 117.2(3) . .
C16 N1 C8 117.2(3) . .
C16 N1 Fe1 122.8(3) . .
C8 N1 Fe1 120.0(3) . .
C24 N2 C8 117.2(3) . .
C24 N2 Fe1 121.4(3) . 2_667
C8 N2 Fe1 120.6(2) . 2_667
O1 C1 C6 118.7(4) . .
O1 C1 C2 122.6(4) . .
C6 C1 C2 118.7(4) . .
O2 C2 C3 116.3(4) . .
O2 C2 C1 124.2(4) . .
C3 C2 C1 119.5(4) . .
C2 C3 C4 120.9(4) . .
C2 C3 H3 119.5 . .
C4 C3 H3 119.5 . .
C5 C4 C3 120.1(4) . .
C5 C4 H4 120.0 . .
C3 C4 H4 120.0 . .
C4 C5 C6 119.1(4) . .
C4 C5 H5 120.4 . .
C6 C5 H5 120.4 . .
C5 C6 C1 121.6(4) . .
C5 C6 C8 122.1(4) . .
C1 C6 C8 116.2(3) . .
O2 C7 H7A 109.5 . .
O2 C7 H7B 109.5 . .
H7A C7 H7B 109.5 . .
O2 C7 H7C 109.5 . .
H7A C7 H7C 109.5 . .
H7B C7 H7C 109.5 . .
N2 C8 N1 109.5(3) . .
N2 C8 C6 108.8(3) . .
N1 C8 C6 108.7(3) . .
N2 C8 H8 109.9 . .
N1 C8 H8 109.9 . .
C6 C8 H8 109.9 . .
O3 C9 C10 119.8(4) . .
O3 C9 C14 122.7(4) . .
C10 C9 C14 117.5(4) . .
C11 C10 C9 121.1(4) . .
C11 C10 O4 109.3(5) . .
C9 C10 O4 128.0(5) . .
C11 C10 O4' 134.4(5) . .
C9 C10 O4' 103.6(5) . .
C10 C11 C12 121.4(5) . .
C10 C11 H11 119.3 . .
C12 C11 H11 119.3 . .
C13 C12 C11 118.6(5) . .
C13 C12 H12 120.7 . .
C11 C12 H12 120.7 . .
C12 C13 C14 121.7(4) . .
C12 C13 H13 119.1 . .
C14 C13 H13 119.1 . .
C13 C14 C9 119.6(4) . .
C13 C14 C16 117.8(4) . .
C9 C14 C16 122.6(4) . .
N1 C16 C14 127.8(4) . .
N1 C16 H16 116.1 . .
C14 C16 H16 116.1 . .
O5 C17 C22 123.0(3) . .
O5 C17 C18 119.5(3) . .
C22 C17 C18 117.4(4) . .
O6 C18 C19 125.5(3) . .
O6 C18 C17 113.7(3) . .
C19 C18 C17 120.8(4) . .
C18 C19 C20 120.8(4) . .
C18 C19 H19 119.6 . .
C20 C19 H19 119.6 . .
C21 C20 C19 119.8(4) . .
C21 C20 H20 120.1 . .
C19 C20 H20 120.1 . .
C20 C21 C22 120.7(4) . .
C20 C21 H21 119.7 . .
C22 C21 H21 119.7 . .
C21 C22 C17 120.4(4) . .
C21 C22 C24 117.3(3) . .
C17 C22 C24 122.3(4) . .
O6 C23 H23A 109.5 . .
O6 C23 H23B 109.5 . .
H23A C23 H23B 109.5 . .
O6 C23 H23C 109.5 . .
H23A C23 H23C 109.5 . .
H23B C23 H23C 109.5 . .
N2 C24 C22 124.9(3) . .
N2 C24 H24 117.5 . .
C22 C24 H24 117.5 . .
C15 O4 C10 124.9(8) . .
O4 C15 H15A 103.9 . .
O4 C15 H15B 109.4 . .
H15A C15 H15B 78.1 . .
O4 C15 H15C 110.0 . .
H15A C15 H15C 139.6 . .
H15B C15 H15C 109.5 . .
C15' O4' C10 127.9(9) . .
O4' C15' H15D 109.5 . .
O4' C15' H15E 109.5 . .
H15D C15' H15E 109.5 . .
O4' C15' H15F 109.5 . .
H15D C15' H15F 109.5 . .
H15E C15' H15F 109.5 . .
O9 Fe2 O11 95.24(12) . 2_656
O9 Fe2 O7 169.89(11) . .
O11 Fe2 O7 93.25(11) 2_656 .
O9 Fe2 O7 89.64(11) . 2_656
O11 Fe2 O7 169.92(10) 2_656 2_656
O7 Fe2 O7 82.83(11) . 2_656
O9 Fe2 N4 99.16(12) . 2_656
O11 Fe2 N4 88.79(11) 2_656 2_656
O7 Fe2 N4 86.46(11) . 2_656
O7 Fe2 N4 81.72(11) 2_656 2_656
O9 Fe2 N3 89.10(12) . .
O11 Fe2 N3 107.96(12) 2_656 .
O7 Fe2 N3 83.08(11) . .
O7 Fe2 N3 80.88(11) 2_656 .
N4 Fe2 N3 160.67(12) 2_656 .
C25 O7 Fe2 123.3(2) . .
C25 O7 Fe2 118.4(2) . 2_656
Fe2 O7 Fe2 97.17(11) . 2_656
C26 O8 C31 117.5(3) . .
C33 O9 Fe2 132.5(3) . .
C34 O10 C39 116.2(3) . .
C41 O11 Fe2 125.8(2) . 2_656
C42 O12 C47 116.8(3) . .
C40 N3 C32 116.5(3) . .
C40 N3 Fe2 122.7(3) . .
C32 N3 Fe2 119.7(2) . .
C48 N4 C32 117.6(3) . .
C48 N4 Fe2 121.8(3) . 2_656
C32 N4 Fe2 120.4(2) . 2_656
O7 C25 C30 119.1(4) . .
O7 C25 C26 121.2(3) . .
C30 C25 C26 119.5(4) . .
O8 C26 C27 124.5(4) . .
O8 C26 C25 115.9(4) . .
C27 C26 C25 119.6(4) . .
C26 C27 C28 120.7(4) . .
C26 C27 H27 119.6 . .
C28 C27 H27 119.6 . .
C27 C28 C29 120.3(4) . .
C27 C28 H28 119.9 . .
C29 C28 H28 119.9 . .
C30 C29 C28 119.0(4) . .
C30 C29 H29 120.5 . .
C28 C29 H29 120.5 . .
C29 C30 C25 120.8(4) . .
C29 C30 C32 122.5(3) . .
C25 C30 C32 116.4(4) . .
O8 C31 H31A 109.5 . .
O8 C31 H31B 109.5 . .
H31A C31 H31B 109.5 . .
O8 C31 H31C 109.5 . .
H31A C31 H31C 109.5 . .
H31B C31 H31C 109.5 . .
N3 C32 N4 107.2(3) . .
N3 C32 C30 112.3(3) . .
N4 C32 C30 107.2(3) . .
N3 C32 H32 110.0 . .
N4 C32 H32 110.0 . .
C30 C32 H32 110.0 . .
O9 C33 C38 122.6(4) . .
O9 C33 C34 118.6(3) . .
C38 C33 C34 118.7(3) . .
C35 C34 O10 124.6(4) . .
C35 C34 C33 121.0(4) . .
O10 C34 C33 114.4(3) . .
C34 C35 C36 119.9(4) . .
C34 C35 H35 120.0 . .
C36 C35 H35 120.0 . .
C37 C36 C35 120.4(4) . .
C37 C36 H36 119.8 . .
C35 C36 H36 119.8 . .
C36 C37 C38 120.6(4) . .
C36 C37 H37 119.7 . .
C38 C37 H37 119.7 . .
C33 C38 C37 119.3(4) . .
C33 C38 C40 123.3(3) . .
C37 C38 C40 116.8(4) . .
O10 C39 H39A 109.5 . .
O10 C39 H39B 109.5 . .
H39A C39 H39B 109.5 . .
O10 C39 H39C 109.5 . .
H39A C39 H39C 109.5 . .
H39B C39 H39C 109.5 . .
N3 C40 C38 128.5(4) . .
N3 C40 H40 115.7 . .
C38 C40 H40 115.7 . .
O11 C41 C42 118.8(3) . .
O11 C41 C46 123.2(3) . .
C42 C41 C46 117.9(3) . .
O12 C42 C43 124.1(4) . .
O12 C42 C41 114.7(3) . .
C43 C42 C41 121.2(3) . .
C42 C43 C44 119.9(4) . .
C42 C43 H43 120.1 . .
C44 C43 H43 120.1 . .
C45 C44 C43 120.3(4) . .
C45 C44 H44 119.8 . .
C43 C44 H44 119.8 . .
C44 C45 C46 121.0(3) . .
C44 C45 H45 119.5 . .
C46 C45 H45 119.5 . .
C45 C46 C41 119.6(4) . .
C45 C46 C48 117.3(3) . .
C41 C46 C48 123.0(3) . .
O12 C47 H47A 109.5 . .
O12 C47 H47B 109.5 . .
H47A C47 H47B 109.5 . .
O12 C47 H47C 109.5 . .
H47A C47 H47C 109.5 . .
H47B C47 H47C 109.5 . .
N4 C48 C46 125.8(3) . .
N4 C48 H48 117.1 . .
C46 C48 H48 117.1 . .

loop_
_geom_bond_atom_site_label_1
_geom_bond_atom_site_label_2
_geom_bond_distance
_geom_bond_site_symmetry_2
Fe1 O3 1.905(3) .
Fe1 O5 1.930(3) 2_667
Fe1 O1 2.040(3) .
Fe1 O1 2.066(2) 2_667
Fe1 N2 2.129(3) 2_667
Fe1 N1 2.164(3) .
O1 C1 1.371(4) .
O1 Fe1 2.066(2) 2_667
O2 C2 1.383(5) .
O2 C7 1.427(5) .
O3 C9 1.315(5) .
O5 C17 1.321(5) .
O5 Fe1 1.930(3) 2_667
O6 C18 1.365(5) .
O6 C23 1.440(4) .
N1 C16 1.289(5) .
N1 C8 1.484(5) .
N2 C24 1.286(5) .
N2 C8 1.484(5) .
N2 Fe1 2.129(3) 2_667
C1 C6 1.398(5) .
C1 C2 1.401(6) .
C2 C3 1.392(5) .
C3 C4 1.393(6) .
C3 H3 0.9500 .
C4 C5 1.382(6) .
C4 H4 0.9500 .
C5 C6 1.392(5) .
C5 H5 0.9500 .
C6 C8 1.513(6) .
C7 H7A 0.9800 .
C7 H7B 0.9800 .
C7 H7C 0.9800 .
C8 H8 1.0000 .
C9 C10 1.421(7) .
C9 C14 1.424(6) .
C10 C11 1.375(7) .
C10 O4 1.426(9) .
C10 O4' 1.427(9) .
C11 C12 1.402(6) .
C11 H11 0.9500 .
C12 C13 1.379(6) .
C12 H12 0.9500 .
C13 C14 1.408(6) .
C13 H13 0.9500 .
C14 C16 1.432(6) .
C16 H16 0.9500 .
C17 C22 1.418(5) .
C17 C18 1.426(5) .
C18 C19 1.371(6) .
C19 C20 1.408(6) .
C19 H19 0.9500 .
C20 C21 1.367(6) .
C20 H20 0.9500 .
C21 C22 1.407(5) .
C21 H21 0.9500 .
C22 C24 1.453(5) .
C23 H23A 0.9800 .
C23 H23B 0.9800 .
C23 H23C 0.9800 .
C24 H24 0.9500 .
O4 C15 1.159(11) .
C15 H15A 0.7111 .
C15 H15B 0.9800 .
C15 H15C 0.9800 .
O4' C15' 1.073(12) .
C15' H15D 0.9800 .
C15' H15E 0.9800 .
C15' H15F 0.9800 .
Fe2 O9 1.904(3) .
Fe2 O11 1.911(3) 2_656
Fe2 O7 2.020(3) .
Fe2 O7 2.091(3) 2_656
Fe2 N4 2.124(3) 2_656
Fe2 N3 2.137(3) .
O7 C25 1.349(5) .
O7 Fe2 2.091(3) 2_656
O8 C26 1.379(4) .
O8 C31 1.433(5) .
O9 C33 1.331(4) .
O10 C34 1.377(5) .
O10 C39 1.429(5) .
O11 C41 1.324(4) .
O11 Fe2 1.912(3) 2_656
O12 C42 1.377(4) .
O12 C47 1.435(5) .
N3 C40 1.285(5) .
N3 C32 1.488(5) .
N4 C48 1.298(5) .
N4 C32 1.493(5) .
N4 Fe2 2.124(3) 2_656
C25 C30 1.397(5) .
C25 C26 1.397(6) .
C26 C27 1.386(6) .
C27 C28 1.388(6) .
C27 H27 0.9500 .
C28 C29 1.394(6) .
C28 H28 0.9500 .
C29 C30 1.394(6) .
C29 H29 0.9500 .
C30 C32 1.503(6) .
C31 H31A 0.9800 .
C31 H31B 0.9800 .
C31 H31C 0.9800 .
C32 H32 1.0000 .
C33 C38 1.406(5) .
C33 C34 1.413(6) .
C34 C35 1.374(5) .
C35 C36 1.409(6) .
C35 H35 0.9500 .
C36 C37 1.361(6) .
C36 H36 0.9500 .
C37 C38 1.425(5) .
C37 H37 0.9500 .
C38 C40 1.428(6) .
C39 H39A 0.9800 .
C39 H39B 0.9800 .
C39 H39C 0.9800 .
C40 H40 0.9500 .
C41 C42 1.416(5) .
C41 C46 1.424(5) .
C42 C43 1.383(5) .
C43 C44 1.410(5) .
C43 H43 0.9500 .
C44 C45 1.360(5) .
C44 H44 0.9500 .
C45 C46 1.414(5) .
C45 H45 0.9500 .
C46 C48 1.448(5) .
C47 H47A 0.9800 .
C47 H47B 0.9800 .
C47 H47C 0.9800 .
C48 H48 0.9500 .

loop_
_geom_hbond_atom_site_label_D
_geom_hbond_atom_site_label_H
_geom_hbond_atom_site_label_A
_geom_hbond_distance_DH
_geom_hbond_distance_HA
_geom_hbond_distance_DA
_geom_hbond_angle_DHA
_geom_hbond_site_symmetry_A
C7 H7B O5 0.98 2.40 3.304(6) 153.8 2_667
C23 H23C O10 0.98 2.64 3.187(4) 115.1 2_656
C39 H39C O9 0.98 2.52 3.409(5) 150.5 2_756
C40 H40 O2 0.95 2.48 3.338(5) 149.5 2_667
C47 H47C O3 0.98 2.51 3.395(5) 149.8 2_657
C47 H47C O4' 0.98 2.45 3.191(8) 132.1 2_657

loop_
_geom_torsion_atom_site_label_1
_geom_torsion_atom_site_label_2
_geom_torsion_atom_site_label_3
_geom_torsion_atom_site_label_4
_geom_torsion
_geom_torsion_site_symmetry_1
Fe1 O1 C1 C6 62.0(4) .
Fe1 O1 C1 C6 -60.4(5) 2_667
Fe1 O1 C1 C2 -118.1(4) .
Fe1 O1 C1 C2 119.5(4) 2_667
C7 O2 C2 C3 -140.9(4) .
C7 O2 C2 C1 42.3(5) .
O1 C1 C2 O2 -4.8(6) .
C6 C1 C2 O2 175.0(4) .
O1 C1 C2 C3 178.4(4) .
C6 C1 C2 C3 -1.7(6) .
O2 C2 C3 C4 -176.2(4) .
C1 C2 C3 C4 0.8(6) .
C2 C3 C4 C5 0.8(6) .
C3 C4 C5 C6 -1.5(6) .
C4 C5 C6 C1 0.6(6) .
C4 C5 C6 C8 179.1(4) .
O1 C1 C6 C5 -179.1(3) .
C2 C1 C6 C5 1.0(6) .
O1 C1 C6 C8 2.3(5) .
C2 C1 C6 C8 -177.6(4) .
C24 N2 C8 N1 -134.9(4) .
Fe1 N2 C8 N1 55.2(4) 2_667
C24 N2 C8 C6 106.5(4) .
Fe1 N2 C8 C6 -63.5(4) 2_667
C16 N1 C8 N2 121.6(4) .
Fe1 N1 C8 N2 -61.4(4) .
C16 N1 C8 C6 -119.7(4) .
Fe1 N1 C8 C6 57.4(3) .
C5 C6 C8 N2 -120.7(4) .
C1 C6 C8 N2 57.8(4) .
C5 C6 C8 N1 120.1(4) .
C1 C6 C8 N1 -61.4(4) .
Fe1 O3 C9 C10 153.7(3) .
Fe1 O3 C9 C14 -27.8(6) .
O3 C9 C10 C11 176.3(4) .
C14 C9 C10 C11 -2.3(7) .
O3 C9 C10 O4 12.0(8) .
C14 C9 C10 O4 -166.5(6) .
O3 C9 C10 O4' -13.1(6) .
C14 C9 C10 O4' 168.3(5) .
C9 C10 C11 C12 0.5(8) .
O4 C10 C11 C12 167.4(5) .
O4' C10 C11 C12 -166.6(7) .
C10 C11 C12 C13 0.6(7) .
C11 C12 C13 C14 0.1(7) .
C12 C13 C14 C9 -1.9(6) .
C12 C13 C14 C16 177.1(4) .
O3 C9 C14 C13 -175.6(4) .
C10 C9 C14 C13 2.9(6) .
O3 C9 C14 C16 5.4(6) .
C10 C9 C14 C16 -176.0(4) .
C8 N1 C16 C14 176.0(3) .
Fe1 N1 C16 C14 -0.9(5) .
C13 C14 C16 N1 -171.1(4) .
C9 C14 C16 N1 7.9(6) .
Fe1 O5 C17 C22 40.8(5) 2_667
Fe1 O5 C17 C18 -141.7(3) 2_667
C23 O6 C18 C19 0.4(6) .
C23 O6 C18 C17 179.3(4) .
O5 C17 C18 O6 0.2(6) .
C22 C17 C18 O6 177.9(4) .
O5 C17 C18 C19 179.3(4) .
C22 C17 C18 C19 -3.0(6) .
O6 C18 C19 C20 -179.2(4) .
C17 C18 C19 C20 1.8(7) .
C18 C19 C20 C21 1.0(7) .
C19 C20 C21 C22 -2.4(7) .
C20 C21 C22 C17 1.1(7) .
C20 C21 C22 C24 -180.0(4) .
O5 C17 C22 C21 179.2(4) .
C18 C17 C22 C21 1.6(6) .
O5 C17 C22 C24 0.3(7) .
C18 C17 C22 C24 -177.3(4) .
C8 N2 C24 C22 -176.8(4) .
Fe1 N2 C24 C22 -7.0(6) 2_667
C21 C22 C24 N2 164.2(4) .
C17 C22 C24 N2 -16.9(7) .
C11 C10 O4 C15 64.9(14) .
C9 C10 O4 C15 -129.3(12) .
C11 C10 O4' C15' 34.0(18) .
C9 C10 O4' C15' -134.7(13) .
Fe2 O7 C25 C30 -56.5(4) .
Fe2 O7 C25 C30 65.2(4) 2_656
Fe2 O7 C25 C26 128.4(3) .
Fe2 O7 C25 C26 -109.9(4) 2_656
C31 O8 C26 C27 -10.2(6) .
C31 O8 C26 C25 168.7(4) .
O7 C25 C26 O8 -2.1(6) .
C30 C25 C26 O8 -177.2(3) .
O7 C25 C26 C27 176.8(4) .
C30 C25 C26 C27 1.7(6) .
O8 C26 C27 C28 -179.3(4) .
C25 C26 C27 C28 1.9(6) .
C26 C27 C28 C29 -3.5(7) .
C27 C28 C29 C30 1.4(7) .
C28 C29 C30 C25 2.3(6) .
C28 C29 C30 C32 -170.8(4) .
O7 C25 C30 C29 -179.0(4) .
C26 C25 C30 C29 -3.8(6) .
O7 C25 C30 C32 -5.5(5) .
C26 C25 C30 C32 169.7(4) .
C40 N3 C32 N4 -102.5(4) .
Fe2 N3 C32 N4 65.6(3) .
C40 N3 C32 C30 139.9(3) .
Fe2 N3 C32 C30 -52.0(4) .
C48 N4 C32 N3 126.9(4) .
Fe2 N4 C32 N3 -57.5(3) 2_656
C48 N4 C32 C30 -112.3(4) .
Fe2 N4 C32 C30 63.3(4) 2_656
C29 C30 C32 N3 -127.4(4) .
C25 C30 C32 N3 59.3(4) .
C29 C30 C32 N4 115.1(4) .
C25 C30 C32 N4 -58.2(4) .
Fe2 O9 C33 C38 -14.7(6) .
Fe2 O9 C33 C34 167.5(3) .
C39 O10 C34 C35 6.3(6) .
C39 O10 C34 C33 -173.1(3) .
O9 C33 C34 C35 174.9(4) .
C38 C33 C34 C35 -3.1(6) .
O9 C33 C34 O10 -5.8(5) .
C38 C33 C34 O10 176.3(3) .
O10 C34 C35 C36 -177.1(4) .
C33 C34 C35 C36 2.2(6) .
C34 C35 C36 C37 0.5(7) .
C35 C36 C37 C38 -2.3(7) .
O9 C33 C38 C37 -176.5(4) .
C34 C33 C38 C37 1.3(6) .
O9 C33 C38 C40 12.7(6) .
C34 C33 C38 C40 -169.5(4) .
C36 C37 C38 C33 1.3(6) .
C36 C37 C38 C40 172.7(4) .
C32 N3 C40 C38 169.3(4) .
Fe2 N3 C40 C38 1.6(6) .
C33 C38 C40 N3 -6.6(7) .
C37 C38 C40 N3 -177.6(4) .
Fe2 O11 C41 C42 149.3(3) 2_656
Fe2 O11 C41 C46 -31.5(5) 2_656
C47 O12 C42 C43 3.9(5) .
C47 O12 C42 C41 -175.7(3) .
O11 C41 C42 O12 -1.6(5) .
C46 C41 C42 O12 179.2(3) .
O11 C41 C42 C43 178.8(3) .
C46 C41 C42 C43 -0.4(5) .
O12 C42 C43 C44 -179.1(3) .
C41 C42 C43 C44 0.5(6) .
C42 C43 C44 C45 -0.5(6) .
C43 C44 C45 C46 0.5(6) .
C44 C45 C46 C41 -0.5(6) .
C44 C45 C46 C48 -177.9(3) .
O11 C41 C46 C45 -178.7(3) .
C42 C41 C46 C45 0.5(5) .
O11 C41 C46 C48 -1.6(6) .
C42 C41 C46 C48 177.6(3) .
C32 N4 C48 C46 178.6(4) .
Fe2 N4 C48 C46 3.0(6) 2_656
C45 C46 C48 N4 -167.5(4) .
C41 C46 C48 N4 15.3(6) .
